data_4107668
loop_
_publ_author_name
'Wei Gao'
'Dongmei Cui'

_publ_section_title
;
 Highlycis-1,4 Selective Polymerization of Dienes with Homogeneous
 Ziegler-Natta Catalysts Based on NCN-Pincer Rare Earth Metal Dichloride
 Precursors
;
_journal_name_full 'Journal of the American Chemical Society'
_journal_page_first 4984
_journal_page_last 4991
_journal_paper_doi 10.1021/ja711146t
_journal_volume 130
_journal_year 2008
_chemical_formula_sum 'C44 H63 Cl2 Dy N2 O4'
_chemical_formula_weight 917.36
_chemical_name_systematic
; 
 ? 
;
_space_group_IT_number 96
_symmetry_cell_setting tetragonal
_symmetry_space_group_name_Hall 'P 4nw 2abw'
_symmetry_space_group_name_H-M 'P 43 21 2'
_atom_sites_solution_hydrogens geom
_atom_sites_solution_primary direct
_atom_sites_solution_secondary difmap
_audit_creation_method SHELXL-97
_cell_angle_alpha 90.00
_cell_angle_beta 90.00
_cell_angle_gamma 90.00
_cell_formula_units_Z 4
_cell_length_a 16.5158(10)
_cell_length_b 16.5158(10)
_cell_length_c 16.0486(13)
_cell_measurement_temperature 273(2)
_cell_volume 4377.6(5)
_computing_cell_refinement 'Bruker SMART'
_computing_data_collection 'Bruker SMART'
_computing_data_reduction 'Bruker SAINT'
_computing_molecular_graphics 'Bruker SHELXTL'
_computing_publication_material 'Bruker SHELXTL'
_computing_structure_refinement 'SHELXL-97 (Sheldrick, 1997)'
_computing_structure_solution 'SHELXS-97 (Sheldrick, 1990)'
_diffrn_ambient_temperature 273(2)
_diffrn_measured_fraction_theta_full 0.999
_diffrn_measured_fraction_theta_max 0.999
_diffrn_measurement_device_type 'CCD area detector'
_diffrn_measurement_method 'Phi and Omega scan'
_diffrn_radiation_monochromator graphite
_diffrn_radiation_source 'fine-focus sealed tube'
_diffrn_radiation_type MoK\a
_diffrn_radiation_wavelength 0.71073
_diffrn_reflns_av_R_equivalents 0.0361
_diffrn_reflns_av_sigmaI/netI 0.0296
_diffrn_reflns_limit_h_max 19
_diffrn_reflns_limit_h_min -20
_diffrn_reflns_limit_k_max 19
_diffrn_reflns_limit_k_min -20
_diffrn_reflns_limit_l_max 9
_diffrn_reflns_limit_l_min -19
_diffrn_reflns_number 24596
_diffrn_reflns_theta_full 26.06
_diffrn_reflns_theta_max 26.06
_diffrn_reflns_theta_min 1.74
_exptl_absorpt_coefficient_mu 1.870
_exptl_absorpt_correction_T_max 0.7629
_exptl_absorpt_correction_T_min 0.6948
_exptl_absorpt_correction_type multi-scan
_exptl_crystal_colour yellow
_exptl_crystal_density_diffrn 1.392
_exptl_crystal_description block
_exptl_crystal_F_000 1892
_exptl_crystal_size_max 0.21
_exptl_crystal_size_mid 0.16
_exptl_crystal_size_min 0.15
_refine_diff_density_max 0.603
_refine_diff_density_min -0.199
_refine_diff_density_rms 0.064
_refine_ls_abs_structure_details 'Flack H D (1983), Acta Cryst. A39, 876-881'
_refine_ls_abs_structure_Flack -0.008(9)
_refine_ls_extinction_method none
_refine_ls_goodness_of_fit_ref 1.066
_refine_ls_hydrogen_treatment constr
_refine_ls_matrix_type full
_refine_ls_number_parameters 243
_refine_ls_number_reflns 4336
_refine_ls_number_restraints 0
_refine_ls_restrained_S_all 1.066
_refine_ls_R_factor_all 0.0264
_refine_ls_R_factor_gt 0.0236
_refine_ls_shift/su_max 0.003
_refine_ls_shift/su_mean 0.000
_refine_ls_structure_factor_coef Fsqd
_refine_ls_weighting_details 'calc w=1/[\s^2^(Fo^2^)+(0.0293P)^2^+0.0835P] where P=(Fo^2^+2Fc^2^)/3'
_refine_ls_weighting_scheme calc
_refine_ls_wR_factor_gt 0.0528
_refine_ls_wR_factor_ref 0.0539
_reflns_number_gt 4060
_reflns_number_total 4336
_reflns_threshold_expression >2sigma(I)
_cod_data_source_file ja711146t-file003_08.cif
_cod_data_source_block complex_10
_cod_database_code 4107668

loop_
_symmetry_equiv_pos_as_xyz
'x, y, z'
'-x, -y, z+1/2'
'-y+1/2, x+1/2, z+3/4'
'y+1/2, -x+1/2, z+1/4'
'-x+1/2, y+1/2, -z+3/4'
'x+1/2, -y+1/2, -z+1/4'
'y, x, -z'
'-y, -x, -z+1/2'

loop_
_atom_site_label
_atom_site_type_symbol
_atom_site_fract_x
_atom_site_fract_y
_atom_site_fract_z
_atom_site_U_iso_or_equiv
_atom_site_adp_type
_atom_site_occupancy
_atom_site_symmetry_multiplicity
_atom_site_calc_flag
_atom_site_refinement_flags
Dy1 Dy 0.833636(7) 0.833636(7) 0.0000 0.02110(6) Uani 1 2 d S
Cl1 Cl 0.91958(5) 0.75448(5) 0.10820(4) 0.03062(16) Uani 1 1 d .
C7 C 0.74142(17) 0.92413(18) 0.2452(2) 0.0309(6) Uani 1 1 d .
C5 C 0.66071(19) 0.80337(17) 0.11039(18) 0.0258(6) Uani 1 1 d .
H5 H 0.6171 0.8079 0.1468 0.031 Uiso 1 1 calc R
C12 C 0.7928(2) 0.85407(19) 0.27332(19) 0.0350(8) Uani 1 1 d .
H12A H 0.8171 0.8286 0.2249 0.042 Uiso 1 1 calc R
H12B H 0.8363 0.8743 0.3082 0.042 Uiso 1 1 calc R
C9 C 0.6799(2) 1.0533(2) 0.2763(2) 0.0419(9) Uani 1 1 d .
H9 H 0.6721 1.0963 0.3128 0.050 Uiso 1 1 calc R
C8 C 0.7291(2) 0.9893(2) 0.2983(2) 0.0394(8) Uani 1 1 d .
H8 H 0.7546 0.9898 0.3500 0.047 Uiso 1 1 calc R
C13 C 0.7458(3) 0.7916(2) 0.3211(3) 0.0579(11) Uani 1 1 d .
H13A H 0.7201 0.8167 0.3682 0.087 Uiso 1 1 calc R
H13B H 0.7819 0.7500 0.3402 0.087 Uiso 1 1 calc R
H13C H 0.7053 0.7682 0.2856 0.087 Uiso 1 1 calc R
O1 O 0.87063(13) 0.96270(12) 0.06469(14) 0.0298(5) Uani 1 1 d .
C11 C 0.65238(18) 0.98942(18) 0.14365(18) 0.0302(6) Uani 1 1 d .
C6 C 0.70273(18) 0.92522(18) 0.16760(19) 0.0258(7) Uani 1 1 d .
C14 C 0.60921(19) 0.9912(2) 0.0609(2) 0.0355(8) Uani 1 1 d .
H14A H 0.6389 0.9580 0.0214 0.043 Uiso 1 1 calc R
H14B H 0.6089 1.0463 0.0399 0.043 Uiso 1 1 calc R
C10 C 0.6425(2) 1.05294(19) 0.1996(2) 0.0403(9) Uani 1 1 d .
H10 H 0.6097 1.0964 0.1849 0.048 Uiso 1 1 calc R
C15 C 0.5219(2) 0.9606(2) 0.0662(2) 0.0453(9) Uani 1 1 d .
H15A H 0.5219 0.9052 0.0844 0.068 Uiso 1 1 calc R
H15B H 0.4970 0.9642 0.0123 0.068 Uiso 1 1 calc R
H15C H 0.4922 0.9931 0.1053 0.068 Uiso 1 1 calc R
C20 C 0.0540(3) 0.6992(3) 0.3823(3) 0.0624(12) Uani 1 1 d .
H20A H 0.0575 0.6412 0.3728 0.075 Uiso 1 1 calc R
H20B H 0.0922 0.7264 0.3459 0.075 Uiso 1 1 calc R
C21 C -0.0295(3) 0.7289(3) 0.3678(3) 0.0718(14) Uani 1 1 d .
H21A H -0.0357 0.7495 0.3116 0.086 Uiso 1 1 calc R
H21B H -0.0689 0.6862 0.3771 0.086 Uiso 1 1 calc R
N1 N 0.71561(14) 0.85837(14) 0.11070(15) 0.0231(5) Uani 1 1 d .
C19 C 0.8370(2) 1.04334(17) 0.0532(2) 0.0313(7) Uani 1 1 d .
H19A H 0.7784 1.0420 0.0558 0.038 Uiso 1 1 calc R
H19B H 0.8532 1.0656 -0.0002 0.038 Uiso 1 1 calc R
C16 C 0.94097(19) 0.96935(18) 0.1193(2) 0.0349(8) Uani 1 1 d .
H16A H 0.9878 0.9439 0.0940 0.042 Uiso 1 1 calc R
H16B H 0.9304 0.9434 0.1724 0.042 Uiso 1 1 calc R
C18 C 0.8711(2) 1.0929(2) 0.1236(2) 0.0414(9) Uani 1 1 d .
H18A H 0.8404 1.0853 0.1745 0.050 Uiso 1 1 calc R
H18B H 0.8723 1.1501 0.1098 0.050 Uiso 1 1 calc R
C17 C 0.9553(2) 1.05847(19) 0.1310(2) 0.0400(8) Uani 1 1 d .
H17A H 0.9908 1.0799 0.0882 0.048 Uiso 1 1 calc R
H17B H 0.9785 1.0698 0.1853 0.048 Uiso 1 1 calc R
C2 C 0.66484(19) 0.73385(16) 0.05437(17) 0.0232(6) Uani 1 1 d .
C1 C 0.73117(15) 0.73117(15) 0.0000 0.0216(8) Uani 1 2 d S
C3 C 0.60489(18) 0.6744(2) 0.05435(19) 0.0284(7) Uani 1 1 d .
H3 H 0.5614 0.6783 0.0910 0.034 Uiso 1 1 calc R
C4 C 0.61000(17) 0.61000(17) 0.0000 0.0324(10) Uani 1 2 d S
H4 H 0.5702 0.5702 0.0000 0.039 Uiso 1 2 calc SR
C23 C 0.0701(4) 0.7188(4) 0.4698(3) 0.0980(19) Uani 1 1 d .
H23A H 0.0591 0.6722 0.5048 0.118 Uiso 1 1 calc R
H23B H 0.1263 0.7343 0.4770 0.118 Uiso 1 1 calc R
O2 O 0.0190(3) 0.7832(3) 0.4912(2) 0.1083(14) Uani 1 1 d .
C22 C -0.0384(4) 0.7943(4) 0.4300(3) 0.099(2) Uani 1 1 d .
H22A H -0.0308 0.8465 0.4035 0.118 Uiso 1 1 calc R
H22B H -0.0922 0.7928 0.4541 0.118 Uiso 1 1 calc R

loop_
_atom_site_aniso_label
_atom_site_aniso_U_11
_atom_site_aniso_U_22
_atom_site_aniso_U_33
_atom_site_aniso_U_23
_atom_site_aniso_U_13
_atom_site_aniso_U_12
Dy1 0.01971(6) 0.01971(6) 0.02389(9) -0.00024(6) 0.00024(6) -0.00247(7)
Cl1 0.0294(4) 0.0299(4) 0.0325(4) 0.0028(4) -0.0056(4) 0.0010(3)
C7 0.0270(15) 0.0361(17) 0.0294(15) -0.0062(17) 0.0059(16) -0.0066(11)
C5 0.0266(15) 0.0266(14) 0.0242(15) 0.0012(12) 0.0039(14) 0.0023(13)
C12 0.0325(17) 0.044(2) 0.0281(17) -0.0039(14) -0.0031(14) -0.0011(14)
C9 0.046(2) 0.0327(18) 0.047(2) -0.0206(16) 0.0100(17) -0.0019(15)
C8 0.0364(19) 0.047(2) 0.0349(19) -0.0131(17) 0.0058(16) -0.0097(16)
C13 0.052(2) 0.050(2) 0.072(3) 0.016(2) 0.003(2) 0.0022(19)
O1 0.0295(11) 0.0246(11) 0.0354(12) -0.0021(10) -0.0068(10) 0.0012(9)
C11 0.0305(17) 0.0267(16) 0.0332(15) -0.0027(13) 0.0085(14) -0.0020(12)
C6 0.0265(15) 0.0219(15) 0.0289(17) -0.0035(13) 0.0090(13) -0.0072(12)
C14 0.0369(18) 0.0300(18) 0.0397(19) 0.0036(16) 0.0072(15) 0.0061(14)
C10 0.040(2) 0.0259(17) 0.055(2) -0.0023(16) 0.0109(17) 0.0022(14)
C15 0.037(2) 0.056(2) 0.042(2) 0.0073(19) -0.0035(17) -0.0005(16)
C20 0.070(3) 0.050(2) 0.067(3) 0.005(2) 0.008(3) 0.001(2)
C21 0.057(3) 0.090(4) 0.068(3) -0.005(3) 0.003(2) -0.011(3)
N1 0.0235(13) 0.0246(13) 0.0213(12) -0.0028(10) 0.0005(10) 0.0009(10)
C19 0.0306(16) 0.0236(15) 0.0396(18) -0.0010(13) -0.0001(16) 0.0000(14)
C16 0.0321(17) 0.0304(17) 0.0422(19) -0.0018(15) -0.0134(15) -0.0024(13)
C18 0.048(2) 0.0282(17) 0.048(2) -0.0068(16) -0.0024(18) 0.0021(15)
C17 0.0398(19) 0.0356(19) 0.0447(19) -0.0024(17) -0.0136(17) -0.0071(14)
C2 0.0233(14) 0.0221(14) 0.0243(15) -0.0002(12) -0.0037(14) -0.0015(13)
C1 0.0207(11) 0.0207(11) 0.0236(19) 0.0030(14) -0.0030(14) 0.0025(14)
C3 0.0254(15) 0.0314(17) 0.0284(16) -0.0028(15) 0.0046(13) -0.0020(13)
C4 0.0285(13) 0.0285(13) 0.040(3) -0.0041(19) 0.0041(19) -0.0102(17)
C23 0.097(4) 0.119(5) 0.078(4) -0.012(4) -0.027(3) 0.028(4)
O2 0.150(4) 0.117(3) 0.058(2) -0.037(2) -0.022(3) 0.035(3)
C22 0.110(5) 0.108(4) 0.078(4) -0.015(4) -0.006(4) 0.050(4)

loop_
_atom_type_symbol
_atom_type_description
_atom_type_scat_dispersion_real
_atom_type_scat_dispersion_imag
_atom_type_scat_source
C C 0.0033 0.0016 'International Tables Vol C Tables 4.2.6.8 and 6.1.1.4'
H H 0.0000 0.0000 'International Tables Vol C Tables 4.2.6.8 and 6.1.1.4'
N N 0.0061 0.0033 'International Tables Vol C Tables 4.2.6.8 and 6.1.1.4'
O O 0.0106 0.0060 'International Tables Vol C Tables 4.2.6.8 and 6.1.1.4'
Cl Cl 0.1484 0.1585 'International Tables Vol C Tables 4.2.6.8 and 6.1.1.4'
Dy Dy -0.1892 4.4098 'International Tables Vol C Tables 4.2.6.8 and 6.1.1.4'

loop_
_geom_angle_atom_site_label_1
_geom_angle_atom_site_label_2
_geom_angle_atom_site_label_3
_geom_angle
_geom_angle_site_symmetry_1
_geom_angle_site_symmetry_3
C1 Dy1 O1 142.38(5) . 7
C1 Dy1 O1 142.38(5) . .
O1 Dy1 O1 75.25(10) 7 .
C1 Dy1 Cl1 91.749(18) . .
O1 Dy1 Cl1 86.17(5) 7 .
O1 Dy1 Cl1 91.05(5) . .
C1 Dy1 Cl1 91.749(18) . 7
O1 Dy1 Cl1 91.05(5) 7 7
O1 Dy1 Cl1 86.17(5) . 7
Cl1 Dy1 Cl1 176.50(4) . 7
C1 Dy1 N1 65.91(5) . .
O1 Dy1 N1 151.63(7) 7 .
O1 Dy1 N1 76.51(7) . .
Cl1 Dy1 N1 91.79(5) . .
Cl1 Dy1 N1 89.64(5) 7 .
C1 Dy1 N1 65.91(5) . 7
O1 Dy1 N1 76.51(7) 7 7
O1 Dy1 N1 151.63(7) . 7
Cl1 Dy1 N1 89.64(5) . 7
Cl1 Dy1 N1 91.79(5) 7 7
N1 Dy1 N1 131.82(10) . 7
C8 C7 C6 118.0(3) . .
C8 C7 C12 119.7(3) . .
C6 C7 C12 122.3(3) . .
N1 C5 C2 121.7(3) . .
N1 C5 H5 119.1 . .
C2 C5 H5 119.1 . .
C13 C12 C7 112.9(3) . .
C13 C12 H12A 109.0 . .
C7 C12 H12A 109.0 . .
C13 C12 H12B 109.0 . .
C7 C12 H12B 109.0 . .
H12A C12 H12B 107.8 . .
C10 C9 C8 119.4(3) . .
C10 C9 H9 120.3 . .
C8 C9 H9 120.3 . .
C9 C8 C7 121.6(3) . .
C9 C8 H8 119.2 . .
C7 C8 H8 119.2 . .
C12 C13 H13A 109.5 . .
C12 C13 H13B 109.5 . .
H13A C13 H13B 109.5 . .
C12 C13 H13C 109.5 . .
H13A C13 H13C 109.5 . .
H13B C13 H13C 109.5 . .
C19 O1 C16 108.1(2) . .
C19 O1 Dy1 130.39(18) . .
C16 O1 Dy1 121.25(16) . .
C10 C11 C6 117.6(3) . .
C10 C11 C14 119.9(3) . .
C6 C11 C14 122.5(3) . .
C7 C6 C11 121.7(3) . .
C7 C6 N1 118.9(3) . .
C11 C6 N1 119.4(3) . .
C11 C14 C15 112.9(3) . .
C11 C14 H14A 109.0 . .
C15 C14 H14A 109.0 . .
C11 C14 H14B 109.0 . .
C15 C14 H14B 109.0 . .
H14A C14 H14B 107.8 . .
C9 C10 C11 121.8(3) . .
C9 C10 H10 119.1 . .
C11 C10 H10 119.1 . .
C14 C15 H15A 109.5 . .
C14 C15 H15B 109.5 . .
H15A C15 H15B 109.5 . .
C14 C15 H15C 109.5 . .
H15A C15 H15C 109.5 . .
H15B C15 H15C 109.5 . .
C23 C20 C21 104.2(4) . .
C23 C20 H20A 110.9 . .
C21 C20 H20A 110.9 . .
C23 C20 H20B 110.9 . .
C21 C20 H20B 110.9 . .
H20A C20 H20B 108.9 . .
C22 C21 C20 103.2(4) . .
C22 C21 H21A 111.1 . .
C20 C21 H21A 111.1 . .
C22 C21 H21B 111.1 . .
C20 C21 H21B 111.1 . .
H21A C21 H21B 109.1 . .
C5 N1 C6 116.0(2) . .
C5 N1 Dy1 113.89(19) . .
C6 N1 Dy1 130.06(17) . .
O1 C19 C18 105.1(3) . .
O1 C19 H19A 110.7 . .
C18 C19 H19A 110.7 . .
O1 C19 H19B 110.7 . .
C18 C19 H19B 110.7 . .
H19A C19 H19B 108.8 . .
O1 C16 C17 105.9(2) . .
O1 C16 H16A 110.5 . .
C17 C16 H16A 110.5 . .
O1 C16 H16B 110.5 . .
C17 C16 H16B 110.5 . .
H16A C16 H16B 108.7 . .
C19 C18 C17 101.5(3) . .
C19 C18 H18A 111.5 . .
C17 C18 H18A 111.5 . .
C19 C18 H18B 111.5 . .
C17 C18 H18B 111.5 . .
H18A C18 H18B 109.3 . .
C16 C17 C18 102.4(3) . .
C16 C17 H17A 111.3 . .
C18 C17 H17A 111.3 . .
C16 C17 H17B 111.3 . .
C18 C17 H17B 111.3 . .
H17A C17 H17B 109.2 . .
C3 C2 C1 122.2(3) . .
C3 C2 C5 121.4(3) . .
C1 C2 C5 116.4(3) . .
C2 C1 C2 115.9(3) 7 .
C2 C1 Dy1 122.04(17) 7 .
C2 C1 Dy1 122.04(17) . .
C4 C3 C2 120.0(3) . .
C4 C3 H3 120.0 . .
C2 C3 H3 120.0 . .
C3 C4 C3 119.7(4) 7 .
C3 C4 H4 120.2 7 .
C3 C4 H4 120.2 . .
O2 C23 C20 107.2(4) . .
O2 C23 H23A 110.3 . .
C20 C23 H23A 110.3 . .
O2 C23 H23B 110.3 . .
C20 C23 H23B 110.3 . .
H23A C23 H23B 108.5 . .
C22 O2 C23 109.8(4) . .
O2 C22 C21 108.4(4) . .
O2 C22 H22A 110.0 . .
C21 C22 H22A 110.0 . .
O2 C22 H22B 110.0 . .
C21 C22 H22B 110.0 . .
H22A C22 H22B 108.4 . .

loop_
_geom_bond_atom_site_label_1
_geom_bond_atom_site_label_2
_geom_bond_distance
_geom_bond_site_symmetry_2
Dy1 C1 2.393(4) .
Dy1 O1 2.448(2) 7
Dy1 O1 2.448(2) .
Dy1 Cl1 2.5960(7) .
Dy1 Cl1 2.5960(7) 7
Dy1 N1 2.669(2) .
Dy1 N1 2.669(2) 7
C7 C8 1.388(4) .
C7 C6 1.400(4) .
C7 C12 1.504(4) .
C5 N1 1.284(4) .
C5 C2 1.460(4) .
C5 H5 0.9300 .
C12 C13 1.502(5) .
C12 H12A 0.9700 .
C12 H12B 0.9700 .
C9 C10 1.376(5) .
C9 C8 1.379(5) .
C9 H9 0.9300 .
C8 H8 0.9300 .
C13 H13A 0.9600 .
C13 H13B 0.9600 .
C13 H13C 0.9600 .
O1 C19 1.455(3) .
O1 C16 1.459(4) .
C11 C10 1.391(4) .
C11 C6 1.401(4) .
C11 C14 1.508(4) .
C6 N1 1.448(4) .
C14 C15 1.530(5) .
C14 H14A 0.9700 .
C14 H14B 0.9700 .
C10 H10 0.9300 .
C15 H15A 0.9600 .
C15 H15B 0.9600 .
C15 H15C 0.9600 .
C20 C23 1.465(6) .
C20 C21 1.483(6) .
C20 H20A 0.9700 .
C20 H20B 0.9700 .
C21 C22 1.478(7) .
C21 H21A 0.9700 .
C21 H21B 0.9700 .
C19 C18 1.505(4) .
C19 H19A 0.9700 .
C19 H19B 0.9700 .
C16 C17 1.503(4) .
C16 H16A 0.9700 .
C16 H16B 0.9700 .
C18 C17 1.508(5) .
C18 H18A 0.9700 .
C18 H18B 0.9700 .
C17 H17A 0.9700 .
C17 H17B 0.9700 .
C2 C3 1.394(4) .
C2 C1 1.401(3) .
C1 C2 1.401(3) 7
C3 C4 1.379(4) .
C3 H3 0.9300 .
C4 C3 1.378(4) 7
C4 H4 0.9300 .
C23 O2 1.401(6) .
C23 H23A 0.9700 .
C23 H23B 0.9700 .
O2 C22 1.378(6) .
C22 H22A 0.9700 .
C22 H22B 0.9700 .
